data_2225589
loop_
_publ_author_name
'Baryala, Yamna'
'Zerzouf, Abdelfettah'
'Salem, Moussa'
'Essassi, El Mokhtar'
'El Ammari, Lahcen'

_publ_section_title
;
 3-(Benzothiazol-2-yl)-3-(prop-2-ynyl)hex-5-yn-2-one
;
_journal_coeditor_code IM2184
_journal_issue 4
_journal_name_full 'Acta Crystallographica Section E'
_journal_page_first o857
_journal_paper_doi 10.1107/S1600536810009293
_journal_volume 66
_journal_year 2010
_chemical_formula_iupac 'C16 H13 N O S'
_chemical_formula_moiety 'C16 H13 N O S'
_chemical_formula_sum 'C16 H13 N O S'
_chemical_formula_weight 267.34
_chemical_name_systematic
;
3-(Benzothiazol-2-yl)-3-(prop-2-ynyl)hex-5-yn-2-one
;
_space_group_IT_number 14
_symmetry_cell_setting monoclinic
_symmetry_space_group_name_Hall '-P 2yn'
_symmetry_space_group_name_H-M 'P 1 21/n 1'
_atom_sites_solution_hydrogens geom
_atom_sites_solution_primary direct
_atom_sites_solution_secondary difmap
_audit_creation_method SHELXL-97
_cell_angle_alpha 90.00
_cell_angle_beta 106.1610(10)
_cell_angle_gamma 90.00
_cell_formula_units_Z 8
_cell_length_a 7.79130(10)
_cell_length_b 30.2051(6)
_cell_length_c 12.4437(2)
_cell_measurement_temperature 298(2)
_cell_measurement_theta_max 30.30
_cell_measurement_theta_min 7.0
_cell_volume 2812.74(8)
_computing_cell_refinement 'SAINT (Bruker, 2005)'
_computing_data_collection 'APEX2 (Bruker, 2005)'
_computing_data_reduction 'SAINT (Bruker, 2005)'
_computing_molecular_graphics 'ORTEP-3 for Windows (Farrugia, 1997) and PLATON (Spek, 2009)'
_computing_publication_material 'WinGX (Farrugia, 1999)'
_computing_structure_refinement 'SHELXL97 (Sheldrick, 2008)'
_computing_structure_solution 'SHELXS97 (Sheldrick, 2008)'
_diffrn_ambient_temperature 298(2)
_diffrn_measured_fraction_theta_full 1.000
_diffrn_measured_fraction_theta_max 1.000
_diffrn_measurement_device_type 'Bruker X8 APEX CCD area-detector'
_diffrn_measurement_method '\f and \w scans'
_diffrn_radiation_monochromator graphite
_diffrn_radiation_source 'fine-focus sealed tube'
_diffrn_radiation_type MoK\a
_diffrn_radiation_wavelength 0.71073
_diffrn_reflns_av_R_equivalents 0.0520
_diffrn_reflns_av_sigmaI/netI 0.0586
_diffrn_reflns_limit_h_max 11
_diffrn_reflns_limit_h_min -11
_diffrn_reflns_limit_k_max 42
_diffrn_reflns_limit_k_min -42
_diffrn_reflns_limit_l_max 17
_diffrn_reflns_limit_l_min -17
_diffrn_reflns_number 45783
_diffrn_reflns_theta_full 30.30
_diffrn_reflns_theta_max 30.30
_diffrn_reflns_theta_min 2.17
_exptl_absorpt_coefficient_mu 0.221
_exptl_absorpt_correction_type none
_exptl_crystal_colour 'clear pale yellow'
_exptl_crystal_density_diffrn 1.263
_exptl_crystal_density_method 'not measured'
_exptl_crystal_description parallelepiped
_exptl_crystal_F_000 1120
_exptl_crystal_size_max 0.36
_exptl_crystal_size_mid 0.30
_exptl_crystal_size_min 0.20
_refine_diff_density_max 0.305
_refine_diff_density_min -0.191
_refine_ls_extinction_method none
_refine_ls_goodness_of_fit_ref 1.007
_refine_ls_hydrogen_treatment mixed
_refine_ls_matrix_type full
_refine_ls_number_parameters 391
_refine_ls_number_reflns 8407
_refine_ls_number_restraints 0
_refine_ls_restrained_S_all 1.007
_refine_ls_R_factor_all 0.0825
_refine_ls_R_factor_gt 0.0449
_refine_ls_shift/su_max 0.001
_refine_ls_shift/su_mean 0.000
_refine_ls_structure_factor_coef Fsqd
_refine_ls_weighting_details 'calc w=1/[\s^2^(Fo^2^)+(0.0611P)^2^+0.4268P] where P=(Fo^2^+2Fc^2^)/3'
_refine_ls_weighting_scheme calc
_refine_ls_wR_factor_gt 0.1088
_refine_ls_wR_factor_ref 0.1280
_reflns_number_gt 5449
_reflns_number_total 8407
_reflns_threshold_expression I>2sigma(I)
_cod_data_source_file im2184.cif
_cod_data_source_block I
_cod_original_sg_symbol_Hall '-p 2yn'
_cod_original_sg_symbol_H-M 'P 21/n'
_cod_database_code 2225589
_cod_database_fobs_code 2225589

loop_
_symmetry_equiv_pos_as_xyz
'x, y, z'
'-x+1/2, y+1/2, -z+1/2'
'-x, -y, -z'
'x-1/2, -y-1/2, z-1/2'

loop_
_atom_site_type_symbol
_atom_site_label
_atom_site_fract_x
_atom_site_fract_y
_atom_site_fract_z
_atom_site_U_iso_or_equiv
_atom_site_adp_type
_atom_site_calc_flag
_atom_site_refinement_flags
_atom_site_occupancy
_atom_site_disorder_assembly
_atom_site_disorder_group
O O1 0.62822(19) 0.02125(4) 0.85422(13) 0.0661(4) Uani d . 1 . .
S S1 0.45815(6) 0.126638(14) 0.65398(3) 0.04635(12) Uani d . 1 . .
N N1 0.55435(17) 0.17249(4) 0.83678(10) 0.0379(3) Uani d . 1 . .
C C1 0.4413(2) 0.19924(5) 0.75663(12) 0.0360(3) Uani d . 1 . .
C C2 0.3957(2) 0.24295(6) 0.77253(15) 0.0463(4) Uani d . 1 . .
H H2 0.440(2) 0.2551(6) 0.8419(16) 0.045(5) Uiso d . 1 . .
C C3 0.2901(2) 0.26604(6) 0.68364(16) 0.0514(4) Uani d . 1 . .
H H3 0.260(3) 0.2954(7) 0.6956(16) 0.059(6) Uiso d . 1 . .
C C4 0.2271(3) 0.24671(7) 0.57885(16) 0.0541(5) Uani d . 1 . .
H H4 0.154(3) 0.2633(7) 0.5185(17) 0.063(6) Uiso d . 1 . .
C C5 0.2673(2) 0.20358(7) 0.56119(15) 0.0496(4) Uani d . 1 . .
H H5 0.222(3) 0.1904(7) 0.4940(17) 0.062(6) Uiso d . 1 . .
C C6 0.3754(2) 0.17996(5) 0.65053(13) 0.0383(3) Uani d . 1 . .
C C7 0.5758(2) 0.13457(5) 0.79517(12) 0.0357(3) Uani d . 1 . .
C C8 0.6974(2) 0.09826(5) 0.85737(12) 0.0372(3) Uani d . 1 . .
C C9 0.5878(2) 0.05786(5) 0.87635(13) 0.0435(4) Uani d . 1 . .
C C10 0.4340(3) 0.06577(7) 0.92442(17) 0.0601(5) Uani d . 1 . .
H H10A 0.4657 0.0883 0.9808 0.090 Uiso calc R 1 . .
H H10B 0.4062 0.0389 0.9571 0.090 Uiso calc R 1 . .
H H10C 0.3317 0.0752 0.8661 0.090 Uiso calc R 1 . .
C C11 0.8066(2) 0.11589(6) 0.97374(13) 0.0442(4) Uani d . 1 . .
H H11A 0.8691 0.1427 0.9639 0.053 Uiso calc R 1 . .
H H11B 0.7256 0.1232 1.0178 0.053 Uiso calc R 1 . .
C C12 0.9358(3) 0.08305(6) 1.03360(14) 0.0516(4) Uani d . 1 . .
C C13 1.0392(4) 0.05574(9) 1.07695(19) 0.0747(7) Uani d . 1 . .
H H13 1.122(4) 0.0344(9) 1.112(2) 0.099(9) Uiso d . 1 . .
C C14 0.8253(2) 0.08345(6) 0.78856(14) 0.0453(4) Uani d . 1 . .
H H14A 0.9067 0.0612 0.8303 0.054 Uiso calc R 1 . .
H H14B 0.7560 0.0701 0.7191 0.054 Uiso calc R 1 . .
C C15 0.9280(3) 0.12022(7) 0.76328(16) 0.0543(5) Uani d . 1 . .
C C16 1.0073(3) 0.15030(10) 0.7428(2) 0.0793(7) Uani d . 1 . .
H H16 1.067(4) 0.1724(8) 0.724(2) 0.088(8) Uiso d . 1 . .
O O2 0.6762(2) 0.05561(5) 0.52220(10) 0.0639(4) Uani d . 1 . .
S S2 0.55463(6) 0.170295(14) 0.37374(3) 0.04545(12) Uani d . 1 . .
N N2 0.49980(18) 0.12720(4) 0.18749(10) 0.0388(3) Uani d . 1 . .
C C17 0.4081(2) 0.16709(5) 0.16241(13) 0.0391(3) Uani d . 1 . .
C C18 0.3085(3) 0.18000(7) 0.05589(16) 0.0563(5) Uani d . 1 . .
H H18 0.299(3) 0.1604(7) -0.0094(19) 0.074(7) Uiso d . 1 . .
C C19 0.2278(3) 0.22127(8) 0.04356(19) 0.0658(6) Uani d . 1 . .
H H19 0.162(3) 0.2295(7) -0.0307(18) 0.072(6) Uiso d . 1 . .
C C20 0.2450(3) 0.24907(7) 0.1344(2) 0.0621(5) Uani d . 1 . .
H H20 0.183(3) 0.2782(7) 0.1227(18) 0.072(6) Uiso d . 1 . .
C C21 0.3403(3) 0.23676(6) 0.24036(18) 0.0540(5) Uani d . 1 . .
H H21 0.353(3) 0.2552(7) 0.3008(17) 0.068(6) Uiso d . 1 . .
C C22 0.4227(2) 0.19521(5) 0.25372(13) 0.0395(3) Uani d . 1 . .
C C23 0.5807(2) 0.12458(5) 0.29265(12) 0.0338(3) Uani d . 1 . .
C C24 0.6913(2) 0.08534(5) 0.34795(12) 0.0356(3) Uani d . 1 . .
C C25 0.5961(2) 0.06227(5) 0.42620(13) 0.0434(4) Uani d . 1 . .
C C26 0.4072(3) 0.04820(7) 0.37852(18) 0.0634(5) Uani d . 1 . .
H H26A 0.3602 0.0613 0.3059 0.095 Uiso calc R 1 . .
H H26B 0.3376 0.0577 0.4269 0.095 Uiso calc R 1 . .
H H26C 0.4018 0.0165 0.3719 0.095 Uiso calc R 1 . .
C C27 0.7065(2) 0.05229(5) 0.25588(12) 0.0395(3) Uani d . 1 . .
H H27A 0.5876 0.0431 0.2137 0.047 Uiso calc R 1 . .
H H27B 0.7615 0.0671 0.2047 0.047 Uiso calc R 1 . .
C C28 0.8117(3) 0.01322(7) 0.30197(15) 0.0583(5) Uani d . 1 . .
C C29 0.8994(5) -0.01727(10) 0.3395(2) 0.1035(11) Uani d . 1 . .
H H29 0.970(4) -0.0425(11) 0.363(3) 0.128(11) Uiso d . 1 . .
C C30 0.8784(2) 0.10077(6) 0.41712(14) 0.0499(4) Uani d . 1 . .
H H30A 0.8661 0.1203 0.4765 0.060 Uiso calc R 1 . .
H H30B 0.9477 0.0752 0.4515 0.060 Uiso calc R 1 . .
C C31 0.9732(2) 0.12394(6) 0.34835(17) 0.0527(4) Uani d . 1 . .
C C32 1.0447(3) 0.14150(8) 0.2886(2) 0.0713(6) Uani d . 1 . .
H H32 1.099(4) 0.1568(10) 0.237(3) 0.123(11) Uiso d . 1 . .

loop_
_atom_site_aniso_label
_atom_site_aniso_U_11
_atom_site_aniso_U_22
_atom_site_aniso_U_33
_atom_site_aniso_U_12
_atom_site_aniso_U_13
_atom_site_aniso_U_23
O1 0.0675(9) 0.0358(7) 0.0939(11) -0.0001(6) 0.0208(8) -0.0075(7)
S1 0.0574(3) 0.0398(2) 0.0367(2) 0.00420(18) 0.00457(18) -0.00849(16)
N1 0.0421(7) 0.0375(7) 0.0339(6) 0.0034(5) 0.0102(5) -0.0030(5)
C1 0.0343(8) 0.0377(8) 0.0362(7) 0.0020(6) 0.0103(6) -0.0021(6)
C2 0.0481(10) 0.0430(9) 0.0454(9) 0.0083(7) 0.0092(8) -0.0074(7)
C3 0.0486(10) 0.0437(10) 0.0583(11) 0.0160(8) 0.0089(8) -0.0015(8)
C4 0.0479(10) 0.0568(12) 0.0509(10) 0.0143(9) 0.0029(8) 0.0066(8)
C5 0.0469(10) 0.0575(11) 0.0387(9) 0.0050(8) 0.0022(8) -0.0022(8)
C6 0.0355(8) 0.0411(8) 0.0380(7) -0.0008(6) 0.0095(6) -0.0030(6)
C7 0.0399(8) 0.0350(8) 0.0320(7) -0.0012(6) 0.0097(6) -0.0025(6)
C8 0.0434(8) 0.0330(8) 0.0349(7) 0.0029(6) 0.0102(6) -0.0030(6)
C9 0.0509(10) 0.0360(9) 0.0395(8) -0.0005(7) 0.0059(7) 0.0001(6)
C10 0.0698(13) 0.0564(12) 0.0613(11) -0.0093(10) 0.0302(10) 0.0011(9)
C11 0.0499(10) 0.0423(9) 0.0370(8) 0.0031(7) 0.0065(7) -0.0044(6)
C12 0.0552(11) 0.0539(11) 0.0412(9) 0.0043(9) 0.0060(8) -0.0048(8)
C13 0.0797(16) 0.0767(16) 0.0555(12) 0.0263(13) -0.0016(11) 0.0013(11)
C14 0.0508(10) 0.0452(9) 0.0405(8) 0.0097(7) 0.0139(7) -0.0015(7)
C15 0.0501(10) 0.0620(12) 0.0560(10) 0.0085(9) 0.0234(9) 0.0035(9)
C16 0.0670(15) 0.0808(18) 0.1034(19) -0.0018(13) 0.0460(15) 0.0091(14)
O2 0.0870(10) 0.0675(9) 0.0372(6) 0.0073(8) 0.0172(7) 0.0111(6)
S2 0.0591(3) 0.0369(2) 0.0393(2) 0.00400(18) 0.01197(19) -0.00679(16)
N2 0.0446(7) 0.0345(7) 0.0348(6) 0.0052(6) 0.0072(6) 0.0006(5)
C17 0.0383(8) 0.0361(8) 0.0431(8) 0.0041(6) 0.0117(7) 0.0047(6)
C18 0.0616(12) 0.0554(11) 0.0476(10) 0.0185(9) 0.0080(9) 0.0062(8)
C19 0.0651(13) 0.0678(14) 0.0622(12) 0.0292(11) 0.0138(11) 0.0211(11)
C20 0.0615(12) 0.0481(11) 0.0815(15) 0.0242(10) 0.0280(11) 0.0162(10)
C21 0.0571(11) 0.0391(10) 0.0713(13) 0.0095(8) 0.0272(10) 0.0009(9)
C22 0.0392(8) 0.0334(8) 0.0488(9) 0.0008(6) 0.0170(7) 0.0020(6)
C23 0.0384(8) 0.0288(7) 0.0345(7) -0.0020(6) 0.0107(6) -0.0022(6)
C24 0.0416(8) 0.0313(7) 0.0311(7) 0.0030(6) 0.0056(6) 0.0003(5)
C25 0.0624(11) 0.0311(8) 0.0387(8) 0.0070(7) 0.0171(8) 0.0026(6)
C26 0.0670(13) 0.0606(13) 0.0681(13) -0.0082(10) 0.0277(11) 0.0132(10)
C27 0.0472(9) 0.0354(8) 0.0338(7) 0.0058(7) 0.0080(7) -0.0016(6)
C28 0.0786(14) 0.0538(11) 0.0425(9) 0.0245(10) 0.0166(9) 0.0008(8)
C29 0.158(3) 0.093(2) 0.0589(14) 0.080(2) 0.0293(16) 0.0151(13)
C30 0.0471(10) 0.0504(10) 0.0426(9) 0.0029(8) -0.0030(7) -0.0021(7)
C31 0.0404(9) 0.0481(10) 0.0633(11) -0.0031(8) 0.0041(8) -0.0116(9)
C32 0.0557(13) 0.0712(15) 0.0896(17) -0.0181(11) 0.0245(12) -0.0116(13)

loop_
_atom_type_symbol
_atom_type_description
_atom_type_scat_dispersion_real
_atom_type_scat_dispersion_imag
_atom_type_scat_source
C C 0.0033 0.0016 'International Tables Vol C Tables 4.2.6.8 and 6.1.1.4'
H H 0.0000 0.0000 'International Tables Vol C Tables 4.2.6.8 and 6.1.1.4'
N N 0.0061 0.0033 'International Tables Vol C Tables 4.2.6.8 and 6.1.1.4'
O O 0.0106 0.0060 'International Tables Vol C Tables 4.2.6.8 and 6.1.1.4'
S S 0.1246 0.1234 'International Tables Vol C Tables 4.2.6.8 and 6.1.1.4'

loop_
_geom_angle_atom_site_label_1
_geom_angle_atom_site_label_2
_geom_angle_atom_site_label_3
_geom_angle_site_symmetry_1
_geom_angle_site_symmetry_3
_geom_angle
_geom_angle_publ_flag
C6 S1 C7 . . 89.14(7) ?
C7 N1 C1 . . 110.83(13) ?
N1 C1 C2 . . 125.68(14) ?
N1 C1 C6 . . 115.25(14) ?
C2 C1 C6 . . 119.03(15) ?
C3 C2 C1 . . 119.07(16) ?
C3 C2 H2 . . 122.9(11) ?
C1 C2 H2 . . 118.0(11) ?
C2 C3 C4 . . 121.33(17) ?
C2 C3 H3 . . 118.2(12) ?
C4 C3 H3 . . 120.5(12) ?
C5 C4 C3 . . 120.89(17) ?
C5 C4 H4 . . 119.2(12) ?
C3 C4 H4 . . 119.9(12) ?
C4 C5 C6 . . 118.28(17) ?
C4 C5 H5 . . 121.3(13) ?
C6 C5 H5 . . 120.4(13) ?
C5 C6 C1 . . 121.39(15) ?
C5 C6 S1 . . 129.48(13) ?
C1 C6 S1 . . 109.07(12) ?
N1 C7 C8 . . 124.89(13) ?
N1 C7 S1 . . 115.70(12) ?
C8 C7 S1 . . 119.37(11) ?
C7 C8 C9 . . 110.88(13) ?
C7 C8 C14 . . 109.50(12) ?
C9 C8 C14 . . 108.92(13) ?
C7 C8 C11 . . 109.28(12) ?
C9 C8 C11 . . 108.09(13) ?
C14 C8 C11 . . 110.16(13) ?
O1 C9 C10 . . 121.82(17) ?
O1 C9 C8 . . 120.00(16) ?
C10 C9 C8 . . 118.18(14) ?
C9 C10 H10A . . 109.5 ?
C9 C10 H10B . . 109.5 ?
H10A C10 H10B . . 109.5 ?
C9 C10 H10C . . 109.5 ?
H10A C10 H10C . . 109.5 ?
H10B C10 H10C . . 109.5 ?
C12 C11 C8 . . 111.27(14) ?
C12 C11 H11A . . 109.4 ?
C8 C11 H11A . . 109.4 ?
C12 C11 H11B . . 109.4 ?
C8 C11 H11B . . 109.4 ?
H11A C11 H11B . . 108.0 ?
C13 C12 C11 . . 176.8(2) ?
C12 C13 H13 . . 179.2(18) ?
C15 C14 C8 . . 112.10(14) ?
C15 C14 H14A . . 109.2 ?
C8 C14 H14A . . 109.2 ?
C15 C14 H14B . . 109.2 ?
C8 C14 H14B . . 109.2 ?
H14A C14 H14B . . 107.9 ?
C16 C15 C14 . . 178.6(2) ?
C15 C16 H16 . . 177.2(18) ?
C22 S2 C23 . . 88.96(7) ?
C23 N2 C17 . . 110.90(13) ?
N2 C17 C18 . . 124.86(15) ?
N2 C17 C22 . . 115.06(14) ?
C18 C17 C22 . . 120.08(15) ?
C19 C18 C17 . . 118.23(19) ?
C19 C18 H18 . . 121.3(13) ?
C17 C18 H18 . . 120.4(12) ?
C20 C19 C18 . . 121.16(19) ?
C20 C19 H19 . . 122.3(13) ?
C18 C19 H19 . . 116.5(13) ?
C21 C20 C19 . . 121.61(18) ?
C21 C20 H20 . . 119.4(13) ?
C19 C20 H20 . . 119.0(13) ?
C20 C21 C22 . . 117.70(19) ?
C20 C21 H21 . . 121.9(14) ?
C22 C21 H21 . . 120.4(14) ?
C17 C22 C21 . . 121.20(16) ?
C17 C22 S2 . . 109.35(11) ?
C21 C22 S2 . . 129.44(14) ?
N2 C23 C24 . . 124.47(13) ?
N2 C23 S2 . . 115.73(11) ?
C24 C23 S2 . . 119.80(10) ?
C23 C24 C30 . . 110.29(13) ?
C23 C24 C25 . . 109.11(12) ?
C30 C24 C25 . . 109.21(13) ?
C23 C24 C27 . . 108.63(12) ?
C30 C24 C27 . . 110.63(13) ?
C25 C24 C27 . . 108.93(12) ?
O2 C25 C26 . . 122.09(17) ?
O2 C25 C24 . . 119.67(17) ?
C26 C25 C24 . . 118.22(14) ?
C25 C26 H26A . . 109.5 ?
C25 C26 H26B . . 109.5 ?
H26A C26 H26B . . 109.5 ?
C25 C26 H26C . . 109.5 ?
H26A C26 H26C . . 109.5 ?
H26B C26 H26C . . 109.5 ?
C28 C27 C24 . . 112.37(13) ?
C28 C27 H27A . . 109.1 ?
C24 C27 H27A . . 109.1 ?
C28 C27 H27B . . 109.1 ?
C24 C27 H27B . . 109.1 ?
H27A C27 H27B . . 107.9 ?
C29 C28 C27 . . 178.3(3) ?
C28 C29 H29 . . 174.5(19) ?
C31 C30 C24 . . 111.84(14) ?
C31 C30 H30A . . 109.2 ?
C24 C30 H30A . . 109.2 ?
C31 C30 H30B . . 109.2 ?
C24 C30 H30B . . 109.2 ?
H30A C30 H30B . . 107.9 ?
C32 C31 C30 . . 176.8(2) ?
C31 C32 H32 . . 177.4(19) ?

loop_
_geom_bond_atom_site_label_1
_geom_bond_atom_site_label_2
_geom_bond_site_symmetry_2
_geom_bond_distance
_geom_bond_publ_flag
O1 C9 . 1.203(2) ?
S1 C6 . 1.7308(17) ?
S1 C7 . 1.7573(16) ?
N1 C7 . 1.2869(19) ?
N1 C1 . 1.3909(19) ?
C1 C2 . 1.396(2) ?
C1 C6 . 1.403(2) ?
C2 C3 . 1.371(2) ?
C2 H2 . 0.912(18) ?
C3 C4 . 1.388(3) ?
C3 H3 . 0.94(2) ?
C4 C5 . 1.372(3) ?
C4 H4 . 0.95(2) ?
C5 C6 . 1.390(2) ?
C5 H5 . 0.91(2) ?
C7 C8 . 1.514(2) ?
C8 C9 . 1.545(2) ?
C8 C14 . 1.549(2) ?
C8 C11 . 1.555(2) ?
C9 C10 . 1.500(3) ?
C10 H10A . 0.9600 ?
C10 H10B . 0.9600 ?
C10 H10C . 0.9600 ?
C11 C12 . 1.461(2) ?
C11 H11A . 0.9700 ?
C11 H11B . 0.9700 ?
C12 C13 . 1.174(3) ?
C13 H13 . 0.93(3) ?
C14 C15 . 1.454(3) ?
C14 H14A . 0.9700 ?
C14 H14B . 0.9700 ?
C15 C16 . 1.166(3) ?
C16 H16 . 0.88(3) ?
O2 C25 . 1.201(2) ?
S2 C22 . 1.7319(17) ?
S2 C23 . 1.7549(15) ?
N2 C23 . 1.2873(19) ?
N2 C17 . 1.3912(19) ?
C17 C18 . 1.393(2) ?
C17 C22 . 1.398(2) ?
C18 C19 . 1.385(3) ?
C18 H18 . 0.99(2) ?
C19 C20 . 1.384(3) ?
C19 H19 . 0.96(2) ?
C20 C21 . 1.372(3) ?
C20 H20 . 1.00(2) ?
C21 C22 . 1.398(2) ?
C21 H21 . 0.92(2) ?
C23 C24 . 1.514(2) ?
C24 C30 . 1.544(2) ?
C24 C25 . 1.544(2) ?
C24 C27 . 1.549(2) ?
C25 C26 . 1.488(3) ?
C26 H26A . 0.9600 ?
C26 H26B . 0.9600 ?
C26 H26C . 0.9600 ?
C27 C28 . 1.460(2) ?
C27 H27A . 0.9700 ?
C27 H27B . 0.9700 ?
C28 C29 . 1.164(3) ?
C29 H29 . 0.94(3) ?
C30 C31 . 1.456(3) ?
C30 H30A . 0.9700 ?
C30 H30B . 0.9700 ?
C31 C32 . 1.173(3) ?
C32 H32 . 0.98(3) ?

loop_
_geom_hbond_atom_site_label_D
_geom_hbond_atom_site_label_H
_geom_hbond_atom_site_label_A
_geom_hbond_site_symmetry_A
_geom_hbond_distance_DH
_geom_hbond_distance_HA
_geom_hbond_distance_DA
_geom_hbond_angle_DHA
_geom_hbond_publ_flag
C13 --H13 ..O1 3_757 0.93(3) 2.52(3) 3.409(3) 161(2) y
C14 --H14B ..O2 . 0.97 2.39 3.302(2) 155 y
C27 --H27A ..O1 3_656 0.97 2.55 3.409(2) 147 y

loop_
_geom_torsion_atom_site_label_1
_geom_torsion_atom_site_label_2
_geom_torsion_atom_site_label_3
_geom_torsion_atom_site_label_4
_geom_torsion_site_symmetry_1
_geom_torsion_site_symmetry_2
_geom_torsion_site_symmetry_3
_geom_torsion_site_symmetry_4
_geom_torsion
_geom_torsion_publ_flag
C7 N1 C1 C2 . . . . -177.23(16) ?
C7 N1 C1 C6 . . . . 0.27(19) ?
N1 C1 C2 C3 . . . . 176.44(16) ?
C6 C1 C2 C3 . . . . -1.0(3) ?
C1 C2 C3 C4 . . . . 0.4(3) ?
C2 C3 C4 C5 . . . . 0.7(3) ?
C3 C4 C5 C6 . . . . -1.1(3) ?
C4 C5 C6 C1 . . . . 0.5(3) ?
C4 C5 C6 S1 . . . . -176.61(15) ?
N1 C1 C6 C5 . . . . -177.15(15) ?
C2 C1 C6 C5 . . . . 0.5(2) ?
N1 C1 C6 S1 . . . . 0.50(17) ?
C2 C1 C6 S1 . . . . 178.18(13) ?
C7 S1 C6 C5 . . . . 176.60(17) ?
C7 S1 C6 C1 . . . . -0.80(12) ?
C1 N1 C7 C8 . . . . 176.84(13) ?
C1 N1 C7 S1 . . . . -0.94(17) ?
C6 S1 C7 N1 . . . . 1.05(13) ?
C6 S1 C7 C8 . . . . -176.85(12) ?
N1 C7 C8 C9 . . . . 112.90(17) ?
S1 C7 C8 C9 . . . . -69.40(15) ?
N1 C7 C8 C14 . . . . -126.88(16) ?
S1 C7 C8 C14 . . . . 50.82(16) ?
N1 C7 C8 C11 . . . . -6.1(2) ?
S1 C7 C8 C11 . . . . 171.56(11) ?
C7 C8 C9 O1 . . . . 131.63(17) ?
C14 C8 C9 O1 . . . . 11.1(2) ?
C11 C8 C9 O1 . . . . -108.61(18) ?
C7 C8 C9 C10 . . . . -49.44(19) ?
C14 C8 C9 C10 . . . . -170.00(15) ?
C11 C8 C9 C10 . . . . 70.32(18) ?
C7 C8 C11 C12 . . . . -175.71(14) ?
C9 C8 C11 C12 . . . . 63.53(18) ?
C14 C8 C11 C12 . . . . -55.37(18) ?
C8 C11 C12 C13 . . . . 22(4) ?
C7 C8 C14 C15 . . . . 56.19(18) ?
C9 C8 C14 C15 . . . . 177.59(14) ?
C11 C8 C14 C15 . . . . -64.02(18) ?
C8 C14 C15 C16 . . . . -35(10) ?
C23 N2 C17 C18 . . . . 179.57(17) ?
C23 N2 C17 C22 . . . . 0.14(19) ?
N2 C17 C18 C19 . . . . -178.52(18) ?
C22 C17 C18 C19 . . . . 0.9(3) ?
C17 C18 C19 C20 . . . . -0.1(3) ?
C18 C19 C20 C21 . . . . -0.9(4) ?
C19 C20 C21 C22 . . . . 1.0(3) ?
N2 C17 C22 C21 . . . . 178.71(15) ?
C18 C17 C22 C21 . . . . -0.7(3) ?
N2 C17 C22 S2 . . . . -0.31(17) ?
C18 C17 C22 S2 . . . . -179.77(14) ?
C20 C21 C22 C17 . . . . -0.2(3) ?
C20 C21 C22 S2 . . . . 178.59(15) ?
C23 S2 C22 C17 . . . . 0.29(12) ?
C23 S2 C22 C21 . . . . -178.63(16) ?
C17 N2 C23 C24 . . . . 179.44(13) ?
C17 N2 C23 S2 . . . . 0.10(17) ?
C22 S2 C23 N2 . . . . -0.24(13) ?
C22 S2 C23 C24 . . . . -179.61(12) ?
N2 C23 C24 C30 . . . . 127.53(16) ?
S2 C23 C24 C30 . . . . -53.15(16) ?
N2 C23 C24 C25 . . . . -112.51(16) ?
S2 C23 C24 C25 . . . . 66.81(15) ?
N2 C23 C24 C27 . . . . 6.1(2) ?
S2 C23 C24 C27 . . . . -174.56(11) ?
C23 C24 C25 O2 . . . . -126.98(16) ?
C30 C24 C25 O2 . . . . -6.3(2) ?
C27 C24 C25 O2 . . . . 114.58(17) ?
C23 C24 C25 C26 . . . . 54.16(19) ?
C30 C24 C25 C26 . . . . 174.79(15) ?
C27 C24 C25 C26 . . . . -64.29(19) ?
C23 C24 C27 C28 . . . . 179.97(15) ?
C30 C24 C27 C28 . . . . 58.76(19) ?
C25 C24 C27 C28 . . . . -61.29(19) ?
C24 C27 C28 C29 . . . . -68(7) ?
C23 C24 C30 C31 . . . . -58.50(18) ?
C25 C24 C30 C31 . . . . -178.41(14) ?
C27 C24 C30 C31 . . . . 61.71(18) ?
C24 C30 C31 C32 . . . . -26(4) ?
